data_7715274
loop_
_publ_author_name
'Samii, Rouzbeh'
'Barkas, Essi'
'Zanders, David'
'Fransson, Anton'
'Lahtinen, Manu'
'Kessler, Vadim'
'Tuononen, Heikki M.'
'Moilanen, Jani O.'
'O'Brien, Nathan J'

_publ_section_title
;
 Synthesis, characterisation and reactivity of a zinc triazenide for
 potential use in vapour deposition.
;
_journal_issue 13
_journal_name_full 'Dalton transactions (Cambridge, England : 2003)'
_journal_page_first 5911
_journal_page_last 5916
_journal_paper_doi 10.1039/d4dt00084f
_journal_volume 53
_journal_year 2024
_chemical_formula_moiety '2(C26 H33 N3 S Si Zn)'
_chemical_formula_sum 'C52 H66 N6 S2 Si2 Zn2'
_chemical_formula_weight 1026.14
_chemical_name_systematic Zn2(triaz)2(SSiPh3)2
_space_group_crystal_system monoclinic
_space_group_IT_number 14
_space_group_name_Hall '-P 2ybc'
_space_group_name_H-M_alt 'P 1 21/c 1'
_atom_sites_solution_hydrogens geom
_atom_sites_solution_primary dual
_audit_creation_date 2022-10-27
_audit_creation_method
;
Olex2 1.2
(compiled 2018.05.29 svn.r3508 for OlexSys, GUI svn.r5506)
;
_audit_update_record
;
2024-01-10 deposited with the CCDC.	2024-02-26 downloaded from the CCDC.
;
_cell_angle_alpha 90
_cell_angle_beta 106.7230(10)
_cell_angle_gamma 90
_cell_formula_units_Z 4
_cell_length_a 17.7677(2)
_cell_length_b 19.2739(2)
_cell_length_c 16.2548(2)
_cell_measurement_reflns_used 13515
_cell_measurement_temperature 120.01(10)
_cell_measurement_theta_max 76.4580
_cell_measurement_theta_min 2.5520
_cell_volume 5331.08(11)
_computing_cell_refinement 'CrysAlisPro 1.171.39.46 (Rigaku OD, 2018)'
_computing_data_collection 'CrysAlisPro 1.171.39.46 (Rigaku OD, 2018)'
_computing_data_reduction 'CrysAlisPro 1.171.39.46 (Rigaku OD, 2018)'
_computing_molecular_graphics 'Olex2 (Dolomanov et al., 2009)'
_computing_publication_material 'Olex2 (Dolomanov et al., 2009)'
_computing_structure_refinement 'ShelXL (Sheldrick, 2015)'
_computing_structure_solution 'ShelXT (Sheldrick, 2015)'
_diffrn_ambient_environment N~2~
_diffrn_ambient_temperature 120.01(10)
_diffrn_detector 'CCD plate'
_diffrn_detector_area_resol_mean 5.1947
_diffrn_detector_type Atlas
_diffrn_measured_fraction_theta_full 0.997
_diffrn_measured_fraction_theta_max 0.975
_diffrn_measurement_details
;
List of Runs (angles in degrees, time in seconds):

  # Type    Start    End  Width  t~exp~   \w     \q     \k     \f   Frames
#--------------------------------------------------------------------------
  1  \w   -110.00 -20.00   1.00    1.00    --  -42.17 -37.00  90.00   90
  2  \w    -86.00 -14.00   1.00    1.00    --  -42.17 125.00   0.00   72
  3  \w     19.00 113.00   1.00    1.00    --   42.17  37.00-120.00   94
  4  \w     40.00 141.00   1.00    5.00    --  112.00 -61.00 120.00  101
  5  \w     88.00 178.00   1.00    5.00    --  112.00  45.00-150.00   90
  6  \w    108.00 178.00   1.00    5.00    --  112.00 111.00 150.00   70
  7  \w    104.00 176.00   1.00    5.00    --  112.00 111.00  90.00   72
  8  \w    103.00 178.00   1.00    5.00    --  112.00  77.00-120.00   75
  9  \w     44.00 104.00   1.00    5.00    --  112.00 -94.00  60.00   60
;
_diffrn_measurement_device 'four-circle diffractometer'
_diffrn_measurement_device_type 'SuperNova, Dual, Cu at home/near, Atlas'
_diffrn_measurement_method '\w scans'
_diffrn_orient_matrix_type 'CrysAlisPro convention (1999,Acta A55,543-557)'
_diffrn_orient_matrix_UB_11 -0.0076088000
_diffrn_orient_matrix_UB_12 -0.0681947000
_diffrn_orient_matrix_UB_13 -0.0512872000
_diffrn_orient_matrix_UB_21 0.0900008000
_diffrn_orient_matrix_UB_22 -0.0088255000
_diffrn_orient_matrix_UB_23 0.0302450000
_diffrn_orient_matrix_UB_31 -0.0067416000
_diffrn_orient_matrix_UB_32 -0.0407777000
_diffrn_orient_matrix_UB_33 0.0789789000
_diffrn_radiation_monochromator mirror
_diffrn_radiation_probe x-ray
_diffrn_radiation_type CuK\a
_diffrn_radiation_wavelength 1.54184
_diffrn_reflns_av_R_equivalents 0.0302
_diffrn_reflns_av_unetI/netI 0.0384
_diffrn_reflns_Laue_measured_fraction_full 0.997
_diffrn_reflns_Laue_measured_fraction_max 0.975
_diffrn_reflns_limit_h_max 22
_diffrn_reflns_limit_h_min -20
_diffrn_reflns_limit_k_max 12
_diffrn_reflns_limit_k_min -24
_diffrn_reflns_limit_l_max 20
_diffrn_reflns_limit_l_min -19
_diffrn_reflns_number 23238
_diffrn_reflns_point_group_measured_fraction_full 0.997
_diffrn_reflns_point_group_measured_fraction_max 0.975
_diffrn_reflns_theta_full 67.684
_diffrn_reflns_theta_max 76.790
_diffrn_reflns_theta_min 2.597
_diffrn_source 'micro-focus sealed X-ray tube'
_diffrn_source_type 'SuperNova (Cu) X-ray Source'
_exptl_absorpt_coefficient_mu 2.567
_exptl_absorpt_correction_T_max 1.000
_exptl_absorpt_correction_T_min 0.484
_exptl_absorpt_correction_type gaussian
_exptl_absorpt_process_details
;
CrysAlisPro 1.171.39.46 (Rigaku Oxford Diffraction, 2018)
Numerical absorption correction based on gaussian integration over
			a multifaceted crystal model
Empirical absorption correction using spherical harmonics,
 implemented in SCALE3 ABSPACK scaling algorithm.
;
_exptl_crystal_colour colourless
_exptl_crystal_colour_primary colourless
_exptl_crystal_density_diffrn 1.279
_exptl_crystal_description block
_exptl_crystal_F_000 2160
_exptl_crystal_size_max 0.274
_exptl_crystal_size_mid 0.191
_exptl_crystal_size_min 0.131
_refine_diff_density_max 0.430
_refine_diff_density_min -0.501
_refine_diff_density_rms 0.055
_refine_ls_extinction_method none
_refine_ls_goodness_of_fit_ref 1.030
_refine_ls_hydrogen_treatment constr
_refine_ls_matrix_type full
_refine_ls_number_parameters 613
_refine_ls_number_reflns 10967
_refine_ls_number_restraints 12
_refine_ls_restrained_S_all 1.029
_refine_ls_R_factor_all 0.0385
_refine_ls_R_factor_gt 0.0308
_refine_ls_shift/su_max 0.002
_refine_ls_shift/su_mean 0.000
_refine_ls_structure_factor_coef Fsqd
_refine_ls_weighting_details 'w=1/[\s^2^(Fo^2^)+(0.0403P)^2^+0.6266P] where P=(Fo^2^+2Fc^2^)/3'
_refine_ls_weighting_scheme calc
_refine_ls_wR_factor_gt 0.0760
_refine_ls_wR_factor_ref 0.0803
_reflns_Friedel_coverage 0.000
_reflns_number_gt 9390
_reflns_number_total 10967
_reflns_threshold_expression 'I > 2\s(I)'
_cod_data_source_file d4dt00084f2.cif
_cod_data_source_block batch3_c4_r1
_cod_depositor_comments 'Adding full bibliography for 7715272--7715274.cif.'
_cod_database_code 7715274
_shelx_shelxl_version_number 2014/7
_chemical_oxdiff_formula 'C26 H33 N3 Zn1 S1 Si1'
_chemical_oxdiff_usercomment Zn(triaz)2+Thiol
_shelx_space_group_comment
;
The symmetry employed for this shelxl refinement is uniquely defined
by the following loop, which should always be used as a source of
symmetry information in preference to the above space-group names.
They are only intended as comments.
;
_reflns_odcompleteness_completeness 98.81
_reflns_odcompleteness_iscentric 1
_reflns_odcompleteness_theta 74.33
_olex2_refinement_description
;
1. Fixed Uiso
 At 1.2 times of:
  All C(H) groups
 At 1.5 times of:
  All C(H,H,H) groups
2. Uiso/Uaniso restraints and constraints
Uanis(C34A) \\sim Ueq, Uanis(C34B) \\sim Ueq: with sigma of 0.1 and sigma for
terminal atoms of 0.2
Uanis(C34A) = Uanis(C34B)
3. Others
 Fixed Sof: C32A(0.85) H32A(0.85) H32B(0.85) H32C(0.85) C33A(0.85) H33A(0.85)
 H33B(0.85) H33C(0.85) C34A(0.85) H34A(0.85) H34B(0.85) H34C(0.85) C33B(0.15)
 H33D(0.15) H33E(0.15) H33F(0.15) C32B(0.15) H32D(0.15) H32E(0.15) H32F(0.15)
 C34B(0.15) H34D(0.15) H34E(0.15) H34F(0.15)
4.a Aromatic/amide H refined with riding coordinates:
 C10(H10), C11(H11), C22(H22), C20(H20), C14(H14), C46(H46), C23(H23),
 C40(H40), C16(H16), C42(H42), C13(H13), C26(H26), C12(H12), C24(H24), C48(H48),
  C39(H39), C45(H45), C25(H25), C52(H52), C19(H19), C17(H17), C18(H18),
 C50(H50), C44(H44), C49(H49), C38(H38), C36(H36), C51(H51), C43(H43), C37(H37)
4.b Idealised Me refined as rotating group:
 C6(H6A,H6B,H6C), C30(H30A,H30B,H30C), C29(H29A,H29B,H29C), C2(H2A,H2B,H2C),
 C3(H3A,H3B,H3C), C32A(H32A,H32B,H32C), C28(H28A,H28B,H28C), C8(H8A,H8B,H8C),
 C4(H4A,H4B,H4C), C33A(H33A,H33B,H33C), C34A(H34A,H34B,H34C), C7(H7A,H7B,H7C),
 C33B(H33D,H33E,H33F), C32B(H32D,H32E,H32F), C34B(H34D,H34E,H34F)
;
_olex2_submission_special_instructions 'No special instructions were received'
_oxdiff_exptl_absorpt_empirical_details
;
Empirical correction (ABSPACK) includes:
- Absorption correction using spherical harmonics
- Frame scaling
;
_oxdiff_exptl_absorpt_empirical_full_max 1.280
_oxdiff_exptl_absorpt_empirical_full_min 0.783

loop_
_space_group_symop_operation_xyz
'x, y, z'
'-x, y+1/2, -z+1/2'
'-x, -y, -z'
'x, -y-1/2, z-1/2'

loop_
_atom_site_label
_atom_site_type_symbol
_atom_site_fract_x
_atom_site_fract_y
_atom_site_fract_z
_atom_site_U_iso_or_equiv
_atom_site_adp_type
_atom_site_occupancy
_atom_site_site_symmetry_order
_atom_site_calc_flag
_atom_site_refinement_flags_posn
_atom_site_refinement_flags_adp
_atom_site_refinement_flags_occupancy
_atom_site_disorder_assembly
_atom_site_disorder_group
Zn2 Zn 1.04284(2) 0.02314(2) 0.42711(2) 0.01865(6) Uani 1 1 d . . . . .
Zn1 Zn 0.57111(2) 0.51485(2) 0.45761(2) 0.02016(6) Uani 1 1 d . . . . .
S1 S 0.53020(2) 0.41652(2) 0.51689(2) 0.01937(8) Uani 1 1 d . . . . .
S2 S 0.91131(2) 0.01557(2) 0.42947(2) 0.01853(8) Uani 1 1 d . . . . .
Si1 Si 0.48305(2) 0.33885(2) 0.42243(3) 0.01673(9) Uani 1 1 d . . . . .
Si2 Si 0.85382(2) 0.11406(2) 0.41659(3) 0.01842(9) Uani 1 1 d . . . . .
N6 N 1.10587(8) 0.09493(7) 0.38267(9) 0.0206(3) Uani 1 1 d . . . . .
N4 N 1.07012(8) 0.00047(7) 0.31535(9) 0.0222(3) Uani 1 1 d . . . . .
N5 N 1.10724(8) 0.05853(7) 0.31580(9) 0.0222(3) Uani 1 1 d . . . . .
N3 N 0.59427(8) 0.53771(8) 0.34363(9) 0.0230(3) Uani 1 1 d . . . . .
N2 N 0.66874(9) 0.54615(7) 0.38009(10) 0.0237(3) Uani 1 1 d . . . . .
N1 N 0.68473(8) 0.53615(7) 0.46248(10) 0.0225(3) Uani 1 1 d . . . . .
C15 C 0.45559(9) 0.26517(8) 0.48294(10) 0.0200(3) Uani 1 1 d . . . . .
C9 C 0.55983(9) 0.32027(8) 0.36701(11) 0.0192(3) Uani 1 1 d . . . . .
C21 C 0.39202(9) 0.36643(8) 0.33787(10) 0.0193(3) Uani 1 1 d . . . . .
C47 C 0.92086(10) 0.18595(8) 0.47224(11) 0.0219(3) Uani 1 1 d . . . . .
C41 C 0.77155(9) 0.10551(9) 0.46645(11) 0.0219(3) Uani 1 1 d . . . . .
C10 C 0.63687(10) 0.34517(9) 0.39727(12) 0.0240(3) Uani 1 1 d . . . . .
H10 H 0.6532 0.3678 0.4514 0.029 Uiso 1 1 calc R . . . .
C11 C 0.68979(10) 0.33737(9) 0.34961(13) 0.0277(4) Uani 1 1 d . . . . .
H11 H 0.7417 0.3550 0.3711 0.033 Uiso 1 1 calc R . . . .
C22 C 0.33341(10) 0.31743(9) 0.30294(12) 0.0250(3) Uani 1 1 d . . . . .
H22 H 0.3386 0.2717 0.3256 0.030 Uiso 1 1 calc R . . . .
C35 C 0.82002(10) 0.13530(9) 0.29962(11) 0.0240(3) Uani 1 1 d . . . . .
C20 C 0.40919(10) 0.27928(10) 0.53795(12) 0.0265(3) Uani 1 1 d . . . . .
H20 H 0.3942 0.3258 0.5448 0.032 Uiso 1 1 calc R . . . .
C14 C 0.53811(10) 0.28677(9) 0.28725(12) 0.0260(3) Uani 1 1 d . . . . .
H14 H 0.4862 0.2693 0.2653 0.031 Uiso 1 1 calc R . . . .
C46 C 0.74693(11) 0.04210(10) 0.49082(13) 0.0290(4) Uani 1 1 d . . . . .
H46 H 0.7701 0.0004 0.4786 0.035 Uiso 1 1 calc R . . . .
C23 C 0.26768(11) 0.33451(10) 0.23564(13) 0.0297(4) Uani 1 1 d . . . . .
H23 H 0.2286 0.3005 0.2126 0.036 Uiso 1 1 calc R . . . .
C40 C 0.74121(11) 0.14095(9) 0.25327(12) 0.0274(4) Uani 1 1 d . . . . .
H40 H 0.7017 0.1324 0.2810 0.033 Uiso 1 1 calc R . . . .
C31 C 1.14724(10) 0.16243(8) 0.39320(12) 0.0235(3) Uani 1 1 d . . . . .
C27 C 1.06632(11) -0.04475(10) 0.24073(12) 0.0265(3) Uani 1 1 d . . . . .
C16 C 0.47610(10) 0.19637(9) 0.47418(12) 0.0253(3) Uani 1 1 d . . . . .
H16 H 0.5074 0.1854 0.4374 0.030 Uiso 1 1 calc R . . . .
C42 C 0.73523(12) 0.16558(10) 0.48415(15) 0.0334(4) Uani 1 1 d . . . . .
H42 H 0.7506 0.2093 0.4674 0.040 Uiso 1 1 calc R . . . .
C13 C 0.59109(12) 0.27861(10) 0.23945(13) 0.0309(4) Uani 1 1 d . . . . .
H13 H 0.5752 0.2557 0.1855 0.037 Uiso 1 1 calc R . . . .
C1 C 0.76890(10) 0.54162(10) 0.51071(13) 0.0280(4) Uani 1 1 d . . . . .
C5 C 0.56578(11) 0.55004(10) 0.25028(12) 0.0289(4) Uani 1 1 d . . . . .
C26 C 0.38258(11) 0.43294(9) 0.30288(12) 0.0272(3) Uani 1 1 d . . . . .
H26 H 0.4215 0.4671 0.3257 0.033 Uiso 1 1 calc R . . . .
C12 C 0.66710(11) 0.30394(9) 0.27063(13) 0.0286(4) Uani 1 1 d . . . . .
H12 H 0.7034 0.2984 0.2381 0.034 Uiso 1 1 calc R . . . .
C24 C 0.25922(11) 0.40107(11) 0.20218(12) 0.0313(4) Uani 1 1 d . . . . .
H24 H 0.2139 0.4130 0.1569 0.038 Uiso 1 1 calc R . . . .
C48 C 0.90674(13) 0.25401(10) 0.44139(14) 0.0326(4) Uani 1 1 d . . . . .
H48 H 0.8658 0.2627 0.3901 0.039 Uiso 1 1 calc R . . . .
C39 C 0.71961(13) 0.15894(10) 0.16675(14) 0.0374(5) Uani 1 1 d . . . . .
H39 H 0.6656 0.1626 0.1357 0.045 Uiso 1 1 calc R . . . .
C45 C 0.68889(12) 0.03912(11) 0.53281(15) 0.0355(4) Uani 1 1 d . . . . .
H45 H 0.6727 -0.0045 0.5490 0.043 Uiso 1 1 calc R . . . .
C25 C 0.31712(13) 0.45032(10) 0.23504(13) 0.0334(4) Uani 1 1 d . . . . .
H25 H 0.3121 0.4957 0.2113 0.040 Uiso 1 1 calc R . . . .
C52 C 0.98135(11) 0.17550(9) 0.54718(13) 0.0297(4) Uani 1 1 d . . . . .
H52 H 0.9922 0.1298 0.5693 0.036 Uiso 1 1 calc R . . . .
C19 C 0.38495(11) 0.22642(11) 0.58239(13) 0.0327(4) Uani 1 1 d . . . . .
H19 H 0.3537 0.2369 0.6194 0.039 Uiso 1 1 calc R . . . .
C17 C 0.45128(12) 0.14344(10) 0.51877(13) 0.0328(4) Uani 1 1 d . . . . .
H17 H 0.4655 0.0968 0.5118 0.039 Uiso 1 1 calc R . . . .
C6 C 0.48960(12) 0.59111(10) 0.23431(14) 0.0343(4) Uani 1 1 d . . . . .
H6A H 0.4539 0.5669 0.2607 0.051 Uiso 1 1 calc GR . . . .
H6B H 0.4648 0.5954 0.1723 0.051 Uiso 1 1 calc GR . . . .
H6C H 0.5011 0.6374 0.2596 0.051 Uiso 1 1 calc GR . . . .
C18 C 0.40623(11) 0.15830(11) 0.57298(13) 0.0344(4) Uani 1 1 d . . . . .
H18 H 0.3899 0.1221 0.6036 0.041 Uiso 1 1 calc R . . . .
C50 C 1.01174(13) 0.29718(10) 0.55916(15) 0.0384(5) Uani 1 1 d . . . . .
H50 H 1.0427 0.3347 0.5885 0.046 Uiso 1 1 calc R . . . .
C44 C 0.65462(12) 0.09963(12) 0.55108(14) 0.0362(4) Uani 1 1 d . . . . .
H44 H 0.6159 0.0977 0.5809 0.043 Uiso 1 1 calc R . . . .
C49 C 0.95162(14) 0.30896(10) 0.48463(15) 0.0398(5) Uani 1 1 d . . . . .
H49 H 0.9410 0.3548 0.4630 0.048 Uiso 1 1 calc R . . . .
C38 C 0.77643(15) 0.17155(11) 0.12595(13) 0.0416(5) Uani 1 1 d . . . . .
H38 H 0.7615 0.1845 0.0671 0.050 Uiso 1 1 calc R . . . .
C36 C 0.87654(13) 0.14676(14) 0.25647(14) 0.0410(5) Uani 1 1 d . . . . .
H36 H 0.9306 0.1416 0.2866 0.049 Uiso 1 1 calc R . . . .
C51 C 1.02650(13) 0.23032(11) 0.59071(15) 0.0388(5) Uani 1 1 d . . . . .
H51 H 1.0674 0.2219 0.6421 0.047 Uiso 1 1 calc R . . . .
C30 C 1.14835(13) -0.07256(12) 0.24701(14) 0.0402(5) Uani 1 1 d . . . . .
H30A H 1.1832 -0.0338 0.2441 0.060 Uiso 1 1 calc GR . . . .
H30B H 1.1453 -0.1046 0.1993 0.060 Uiso 1 1 calc GR . . . .
H30C H 1.1691 -0.0971 0.3017 0.060 Uiso 1 1 calc GR . . . .
C43 C 0.67730(13) 0.16281(11) 0.52561(16) 0.0392(5) Uani 1 1 d . . . . .
H43 H 0.6531 0.2044 0.5366 0.047 Uiso 1 1 calc R . . . .
C29 C 1.03399(14) -0.00351(12) 0.15765(13) 0.0400(5) Uani 1 1 d . . . . .
H29A H 0.9831 0.0167 0.1565 0.060 Uiso 1 1 calc GR . . . .
H29B H 1.0273 -0.0345 0.1082 0.060 Uiso 1 1 calc GR . . . .
H29C H 1.0709 0.0336 0.1549 0.060 Uiso 1 1 calc GR . . . .
C2 C 0.77411(12) 0.53189(13) 0.60466(14) 0.0390(5) Uani 1 1 d . . . . .
H2A H 0.7443 0.5686 0.6229 0.059 Uiso 1 1 calc GR . . . .
H2B H 0.8292 0.5342 0.6392 0.059 Uiso 1 1 calc GR . . . .
H2C H 0.7522 0.4866 0.6127 0.059 Uiso 1 1 calc GR . . . .
C37 C 0.85502(16) 0.16540(15) 0.17070(15) 0.0498(6) Uani 1 1 d . . . . .
H37 H 0.8942 0.1740 0.1426 0.060 Uiso 1 1 calc R . . . .
C3 C 0.81538(12) 0.48433(13) 0.48178(15) 0.0396(5) Uani 1 1 d . . . . .
H3A H 0.7961 0.4389 0.4937 0.059 Uiso 1 1 calc GR . . . .
H3B H 0.8712 0.4887 0.5131 0.059 Uiso 1 1 calc GR . . . .
H3C H 0.8086 0.4888 0.4200 0.059 Uiso 1 1 calc GR . . . .
C32A C 1.17895(19) 0.17404(18) 0.4899(2) 0.0327(7) Uani 0.85 1 d . . P A 1
H32A H 1.1360 0.1696 0.5162 0.049 Uiso 0.85 1 calc GR . P A 1
H32B H 1.2017 0.2206 0.5009 0.049 Uiso 0.85 1 calc GR . P A 1
H32C H 1.2195 0.1394 0.5147 0.049 Uiso 0.85 1 calc GR . P A 1
C28 C 1.01087(17) -0.10399(13) 0.24430(17) 0.0499(6) Uani 1 1 d . . . . .
H28A H 1.0336 -0.1320 0.2958 0.075 Uiso 1 1 calc GR . . . .
H28B H 1.0030 -0.1331 0.1931 0.075 Uiso 1 1 calc GR . . . .
H28C H 0.9602 -0.0851 0.2463 0.075 Uiso 1 1 calc GR . . . .
C8 C 0.54829(17) 0.47917(12) 0.20567(14) 0.0476(6) Uani 1 1 d . . . . .
H8A H 0.5974 0.4532 0.2146 0.071 Uiso 1 1 calc GR . . . .
H8B H 0.5239 0.4860 0.1440 0.071 Uiso 1 1 calc GR . . . .
H8C H 0.5124 0.4531 0.2300 0.071 Uiso 1 1 calc GR . . . .
C4 C 0.80007(15) 0.61281(13) 0.4959(2) 0.0547(7) Uani 1 1 d . . . . .
H4A H 0.7931 0.6194 0.4344 0.082 Uiso 1 1 calc GR . . . .
H4B H 0.8561 0.6159 0.5272 0.082 Uiso 1 1 calc GR . . . .
H4C H 0.7711 0.6488 0.5166 0.082 Uiso 1 1 calc GR . . . .
C33A C 1.08752(18) 0.21917(14) 0.3537(2) 0.0355(6) Uani 0.85 1 d . . P A 1
H33A H 1.0636 0.2094 0.2925 0.053 Uiso 0.85 1 calc GR . P A 1
H33B H 1.1142 0.2642 0.3600 0.053 Uiso 0.85 1 calc GR . P A 1
H33C H 1.0465 0.2203 0.3831 0.053 Uiso 0.85 1 calc GR . P A 1
C34A C 1.2151(2) 0.16289(15) 0.3539(2) 0.0444(8) Uani 0.85 1 d . U P A 1
H34A H 1.2505 0.1241 0.3770 0.067 Uiso 0.85 1 calc GR . P A 1
H34B H 1.2440 0.2067 0.3679 0.067 Uiso 0.85 1 calc GR . P A 1
H34C H 1.1947 0.1582 0.2914 0.067 Uiso 0.85 1 calc GR . P A 1
C7 C 0.62582(15) 0.58922(18) 0.21854(17) 0.0580(8) Uani 1 1 d . . . . .
H7A H 0.6363 0.6343 0.2475 0.087 Uiso 1 1 calc GR . . . .
H7B H 0.6054 0.5964 0.1564 0.087 Uiso 1 1 calc GR . . . .
H7C H 0.6746 0.5623 0.2311 0.087 Uiso 1 1 calc GR . . . .
C33B C 1.1078(12) 0.2103(10) 0.3173(15) 0.052(5) Uani 0.15 1 d . . P A 2
H33D H 1.1117 0.1894 0.2638 0.078 Uiso 0.15 1 calc GR . P A 2
H33E H 1.1342 0.2555 0.3256 0.078 Uiso 0.15 1 calc GR . P A 2
H33F H 1.0523 0.2165 0.3143 0.078 Uiso 0.15 1 calc GR . P A 2
C32B C 1.1473(14) 0.1908(10) 0.4784(15) 0.040(5) Uani 0.15 1 d . . P A 2
H32D H 1.0931 0.1965 0.4804 0.060 Uiso 0.15 1 calc GR . P A 2
H32E H 1.1739 0.2360 0.4872 0.060 Uiso 0.15 1 calc GR . P A 2
H32F H 1.1752 0.1588 0.5238 0.060 Uiso 0.15 1 calc GR . P A 2
C34B C 1.2306(13) 0.1492(10) 0.3892(15) 0.0444(8) Uani 0.15 1 d . U P A 2
H34D H 1.2590 0.1213 0.4389 0.067 Uiso 0.15 1 calc GR . P A 2
H34E H 1.2577 0.1936 0.3901 0.067 Uiso 0.15 1 calc GR . P A 2
H34F H 1.2288 0.1242 0.3362 0.067 Uiso 0.15 1 calc GR . P A 2

loop_
_atom_site_aniso_label
_atom_site_aniso_U_11
_atom_site_aniso_U_22
_atom_site_aniso_U_33
_atom_site_aniso_U_23
_atom_site_aniso_U_13
_atom_site_aniso_U_12
Zn2 0.02206(11) 0.01649(10) 0.02101(11) -0.00009(8) 0.01197(8) -0.00169(7)
Zn1 0.02075(11) 0.02223(11) 0.02018(11) -0.00325(8) 0.01015(8) -0.00365(8)
S1 0.02124(17) 0.01879(17) 0.01930(18) -0.00279(14) 0.00779(14) -0.00162(13)
S2 0.01844(16) 0.01804(16) 0.02033(18) 0.00011(13) 0.00752(14) -0.00039(12)
Si1 0.01860(18) 0.01590(18) 0.0166(2) 0.00030(15) 0.00655(15) -0.00005(14)
Si2 0.01848(18) 0.01860(19) 0.0195(2) 0.00289(15) 0.00760(15) 0.00049(15)
N6 0.0249(6) 0.0174(6) 0.0230(7) -0.0003(5) 0.0125(5) -0.0027(5)
N4 0.0269(7) 0.0218(6) 0.0216(7) -0.0030(5) 0.0130(6) -0.0028(5)
N5 0.0244(6) 0.0224(7) 0.0219(7) 0.0001(5) 0.0100(5) -0.0007(5)
N3 0.0254(7) 0.0255(7) 0.0207(7) 0.0002(5) 0.0108(5) -0.0007(5)
N2 0.0256(7) 0.0203(6) 0.0283(8) -0.0020(6) 0.0128(6) -0.0013(5)
N1 0.0213(6) 0.0238(7) 0.0247(7) -0.0025(5) 0.0102(5) -0.0040(5)
C15 0.0207(7) 0.0210(7) 0.0174(7) 0.0012(6) 0.0042(6) -0.0030(6)
C9 0.0230(7) 0.0153(6) 0.0212(8) 0.0020(6) 0.0095(6) 0.0024(5)
C21 0.0218(7) 0.0208(7) 0.0167(7) 0.0001(6) 0.0075(6) 0.0014(6)
C47 0.0246(7) 0.0200(7) 0.0257(8) 0.0005(6) 0.0143(6) -0.0014(6)
C41 0.0211(7) 0.0237(8) 0.0218(8) 0.0027(6) 0.0074(6) 0.0009(6)
C10 0.0238(8) 0.0252(8) 0.0237(8) -0.0034(6) 0.0082(6) 0.0004(6)
C11 0.0245(8) 0.0267(8) 0.0353(10) -0.0021(7) 0.0141(7) 0.0003(6)
C22 0.0252(8) 0.0246(8) 0.0249(9) 0.0007(7) 0.0067(7) -0.0010(6)
C35 0.0271(8) 0.0231(8) 0.0212(8) 0.0052(6) 0.0059(6) -0.0006(6)
C20 0.0278(8) 0.0286(8) 0.0254(9) 0.0020(7) 0.0111(7) -0.0014(7)
C14 0.0265(8) 0.0257(8) 0.0270(9) -0.0062(7) 0.0098(7) -0.0013(6)
C46 0.0267(8) 0.0254(8) 0.0397(10) 0.0056(7) 0.0171(8) 0.0026(7)
C23 0.0252(8) 0.0350(9) 0.0264(9) -0.0045(7) 0.0035(7) -0.0011(7)
C40 0.0273(8) 0.0222(8) 0.0304(9) -0.0008(7) 0.0048(7) 0.0023(6)
C31 0.0247(7) 0.0183(7) 0.0300(9) 0.0015(6) 0.0121(7) -0.0033(6)
C27 0.0319(8) 0.0277(8) 0.0236(8) -0.0070(7) 0.0137(7) -0.0031(7)
C16 0.0283(8) 0.0219(8) 0.0245(8) 0.0025(7) 0.0059(7) -0.0012(6)
C42 0.0336(9) 0.0235(8) 0.0511(12) 0.0012(8) 0.0247(9) 0.0009(7)
C13 0.0358(9) 0.0335(9) 0.0269(9) -0.0076(7) 0.0148(8) 0.0017(7)
C1 0.0218(8) 0.0318(9) 0.0317(9) -0.0069(7) 0.0100(7) -0.0050(7)
C5 0.0328(9) 0.0352(9) 0.0220(8) 0.0054(7) 0.0130(7) 0.0046(7)
C26 0.0328(9) 0.0231(8) 0.0250(9) 0.0015(7) 0.0070(7) 0.0007(7)
C12 0.0322(9) 0.0271(8) 0.0336(10) -0.0010(7) 0.0208(8) 0.0025(7)
C24 0.0314(9) 0.0394(10) 0.0194(8) -0.0017(7) 0.0016(7) 0.0131(8)
C48 0.0429(10) 0.0227(8) 0.0349(10) 0.0047(7) 0.0152(8) -0.0008(7)
C39 0.0420(10) 0.0294(9) 0.0310(10) -0.0046(8) -0.0049(8) 0.0080(8)
C45 0.0309(9) 0.0342(10) 0.0478(12) 0.0131(9) 0.0215(9) 0.0002(8)
C25 0.0446(11) 0.0266(9) 0.0258(9) 0.0043(7) 0.0052(8) 0.0094(8)
C52 0.0321(9) 0.0222(8) 0.0335(10) -0.0034(7) 0.0075(8) -0.0021(7)
C19 0.0293(8) 0.0456(11) 0.0251(9) 0.0073(8) 0.0107(7) -0.0063(8)
C17 0.0381(10) 0.0230(8) 0.0328(10) 0.0075(7) 0.0033(8) -0.0032(7)
C6 0.0373(10) 0.0313(9) 0.0366(11) 0.0111(8) 0.0142(8) 0.0054(8)
C18 0.0319(9) 0.0370(10) 0.0301(10) 0.0166(8) 0.0022(7) -0.0092(8)
C50 0.0426(11) 0.0283(9) 0.0523(13) -0.0163(9) 0.0267(10) -0.0151(8)
C44 0.0288(9) 0.0486(12) 0.0385(11) 0.0044(9) 0.0215(8) 0.0015(8)
C49 0.0564(13) 0.0213(9) 0.0493(13) 0.0007(8) 0.0273(11) -0.0064(8)
C38 0.0648(14) 0.0358(10) 0.0191(9) 0.0039(8) 0.0040(9) -0.0005(10)
C36 0.0311(9) 0.0647(14) 0.0273(10) 0.0057(10) 0.0088(8) -0.0104(9)
C51 0.0357(10) 0.0346(10) 0.0420(12) -0.0142(9) 0.0049(9) -0.0045(8)
C30 0.0419(11) 0.0448(11) 0.0353(11) -0.0111(9) 0.0134(9) 0.0120(9)
C43 0.0376(10) 0.0328(10) 0.0567(14) -0.0055(9) 0.0288(10) 0.0037(8)
C29 0.0501(12) 0.0430(11) 0.0249(10) -0.0060(9) 0.0076(9) 0.0069(9)
C2 0.0285(9) 0.0570(13) 0.0313(10) -0.0136(9) 0.0080(8) 0.0005(9)
C37 0.0558(14) 0.0693(16) 0.0268(11) 0.0054(10) 0.0160(10) -0.0182(12)
C3 0.0276(9) 0.0561(13) 0.0363(11) -0.0122(10) 0.0109(8) 0.0050(9)
C32A 0.0343(16) 0.0294(16) 0.0330(14) -0.0013(12) 0.0076(14) -0.0101(12)
C28 0.0707(16) 0.0432(12) 0.0454(13) -0.0220(10) 0.0318(12) -0.0278(12)
C8 0.0725(16) 0.0443(12) 0.0230(10) -0.0067(9) 0.0093(10) 0.0186(11)
C4 0.0399(12) 0.0450(13) 0.0738(19) 0.0027(12) 0.0077(12) -0.0204(10)
C33A 0.0390(14) 0.0206(11) 0.0422(17) 0.0089(11) 0.0041(12) -0.0011(9)
C34A 0.0489(17) 0.0330(14) 0.066(2) -0.0051(13) 0.0407(18) -0.0142(12)
C7 0.0416(12) 0.098(2) 0.0401(13) 0.0320(14) 0.0210(10) 0.0008(13)
C33B 0.053(11) 0.030(8) 0.059(13) 0.025(9) -0.005(9) -0.012(7)
C32B 0.058(13) 0.022(8) 0.051(12) -0.017(8) 0.034(11) -0.018(8)
C34B 0.0489(17) 0.0330(14) 0.066(2) -0.0051(13) 0.0407(18) -0.0142(12)

loop_
_atom_type_symbol
_atom_type_description
_atom_type_scat_dispersion_real
_atom_type_scat_dispersion_imag
_atom_type_scat_source
C C 0.0181 0.0091 'International Tables Vol C Tables 4.2.6.8 and 6.1.1.4'
H H 0.0000 0.0000 'International Tables Vol C Tables 4.2.6.8 and 6.1.1.4'
N N 0.0311 0.0180 'International Tables Vol C Tables 4.2.6.8 and 6.1.1.4'
S S 0.3331 0.5567 'International Tables Vol C Tables 4.2.6.8 and 6.1.1.4'
Si Si 0.2541 0.3302 'International Tables Vol C Tables 4.2.6.8 and 6.1.1.4'
Zn Zn -1.5491 0.6778 'International Tables Vol C Tables 4.2.6.8 and 6.1.1.4'

loop_
_exptl_crystal_face_index_h
_exptl_crystal_face_index_k
_exptl_crystal_face_index_l
_exptl_crystal_face_perp_dist
5 -2 -10 0.0754
0 12 -3 0.0965
-5 6 9 0.0756
-4 9 7 0.0730
-10 -4 6 0.1101
8 6 -8 0.0910
2 6 -9 0.1038
-7 4 -5 0.1132
-11 1 -1 0.1016
-4 -6 9 0.1032
-6 -10 5 0.0854
-4 -7 -7 0.0926
1 3 -10 0.0955
6 10 -5 0.0918
6 10 0 0.1143
10 6 -4 0.0928
-9 -2 -3 0.0941
-2 -11 6 0.0813
4 -8 -8 0.0591
-1 -12 3 0.0766
7 -9 -6 0.0331
8 -7 -7 0.0368
10 2 1 0.1378
8 -8 -5 0.0331
5 -11 1 0.0705

loop_
_geom_angle_atom_site_label_1
_geom_angle_atom_site_label_2
_geom_angle_atom_site_label_3
_geom_angle
_geom_angle_site_symmetry_1
_geom_angle_site_symmetry_3
_geom_angle_publ_flag
S2 Zn2 S2 91.517(15) . 3_756 ?
S2 Zn2 N5 134.62(4) 3_756 . ?
S2 Zn2 N5 133.86(4) . . ?
N6 Zn2 S2 134.22(4) . . ?
N6 Zn2 S2 119.75(4) . 3_756 ?
N6 Zn2 N4 62.50(6) . . ?
N6 Zn2 N5 31.26(5) . . ?
N4 Zn2 S2 119.26(4) . . ?
N4 Zn2 S2 134.70(4) . 3_756 ?
N4 Zn2 N5 31.24(5) . . ?
S1 Zn1 S1 92.217(15) . 3_666 ?
S1 Zn1 N2 138.52(4) . . ?
S1 Zn1 N2 128.95(4) 3_666 . ?
N3 Zn1 S1 135.39(4) . . ?
N3 Zn1 S1 113.43(4) . 3_666 ?
N3 Zn1 N2 31.23(5) . . ?
N1 Zn1 S1 132.50(4) . 3_666 ?
N1 Zn1 S1 124.72(4) . . ?
N1 Zn1 N3 62.59(6) . . ?
N1 Zn1 N2 31.36(6) . . ?
Zn1 S1 Zn1 87.782(15) . 3_666 ?
Si1 S1 Zn1 112.13(2) . . ?
Si1 S1 Zn1 110.93(2) . 3_666 ?
Zn2 S2 Zn2 88.484(15) . 3_756 ?
Si2 S2 Zn2 113.41(2) . 3_756 ?
Si2 S2 Zn2 113.09(2) . . ?
C15 Si1 S1 105.19(5) . . ?
C15 Si1 C9 116.37(7) . . ?
C15 Si1 C21 107.50(7) . . ?
C9 Si1 S1 106.88(5) . . ?
C9 Si1 C21 107.21(7) . . ?
C21 Si1 S1 113.95(5) . . ?
C47 Si2 S2 112.87(6) . . ?
C41 Si2 S2 106.87(6) . . ?
C41 Si2 C47 108.79(7) . . ?
C35 Si2 S2 107.40(6) . . ?
C35 Si2 C47 107.57(8) . . ?
C35 Si2 C41 113.44(8) . . ?
N5 N6 Zn2 94.27(10) . . ?
N5 N6 C31 116.30(14) . . ?
C31 N6 Zn2 149.42(12) . . ?
N5 N4 Zn2 93.46(10) . . ?
N5 N4 C27 114.57(14) . . ?
C27 N4 Zn2 151.93(12) . . ?
N6 N5 Zn2 54.48(8) . . ?
N4 N5 Zn2 55.30(8) . . ?
N4 N5 N6 109.77(14) . . ?
N2 N3 Zn1 93.30(10) . . ?
N2 N3 C5 116.99(14) . . ?
C5 N3 Zn1 149.64(12) . . ?
N3 N2 Zn1 55.47(8) . . ?
N3 N2 N1 110.13(14) . . ?
N1 N2 Zn1 54.66(8) . . ?
N2 N1 Zn1 93.98(10) . . ?
N2 N1 C1 115.02(14) . . ?
C1 N1 Zn1 150.89(12) . . ?
C20 C15 Si1 118.48(13) . . ?
C16 C15 Si1 123.60(13) . . ?
C16 C15 C20 117.87(16) . . ?
C10 C9 Si1 122.65(13) . . ?
C10 C9 C14 117.71(15) . . ?
C14 C9 Si1 119.26(12) . . ?
C22 C21 Si1 119.39(12) . . ?
C26 C21 Si1 122.55(13) . . ?
C26 C21 C22 117.86(16) . . ?
C48 C47 Si2 119.62(14) . . ?
C52 C47 Si2 122.59(13) . . ?
C52 C47 C48 117.63(17) . . ?
C46 C41 Si2 123.26(13) . . ?
C46 C41 C42 117.88(16) . . ?
C42 C41 Si2 118.78(13) . . ?
C9 C10 H10 119.4 . . ?
C11 C10 C9 121.19(16) . . ?
C11 C10 H10 119.4 . . ?
C10 C11 H11 119.9 . . ?
C10 C11 C12 120.21(17) . . ?
C12 C11 H11 119.9 . . ?
C21 C22 H22 119.4 . . ?
C23 C22 C21 121.19(17) . . ?
C23 C22 H22 119.4 . . ?
C40 C35 Si2 123.21(14) . . ?
C40 C35 C36 118.20(18) . . ?
C36 C35 Si2 118.59(14) . . ?
C15 C20 H20 119.5 . . ?
C19 C20 C15 121.05(18) . . ?
C19 C20 H20 119.5 . . ?
C9 C14 H14 119.4 . . ?
C13 C14 C9 121.27(17) . . ?
C13 C14 H14 119.4 . . ?
C41 C46 H46 119.6 . . ?
C45 C46 C41 120.87(17) . . ?
C45 C46 H46 119.6 . . ?
C22 C23 H23 120.0 . . ?
C24 C23 C22 120.00(17) . . ?
C24 C23 H23 120.0 . . ?
C35 C40 H40 119.7 . . ?
C35 C40 C39 120.61(19) . . ?
C39 C40 H40 119.7 . . ?
N6 C31 C32A 105.78(17) . . ?
N6 C31 C33A 108.56(16) . . ?
N6 C31 C34A 112.62(17) . . ?
N6 C31 C33B 109.8(7) . . ?
N6 C31 C32B 107.4(7) . . ?
N6 C31 C34B 107.8(8) . . ?
C32A C31 C33A 109.5(2) . . ?
C34A C31 C32A 109.3(2) . . ?
C34A C31 C33A 111.0(2) . . ?
C32B C31 C33B 113.8(14) . . ?
C32B C31 C34B 111.1(13) . . ?
C34B C31 C33B 106.9(12) . . ?
N4 C27 C30 109.52(15) . . ?
N4 C27 C29 109.55(15) . . ?
N4 C27 C28 106.76(15) . . ?
C30 C27 C29 110.48(17) . . ?
C28 C27 C30 110.50(19) . . ?
C28 C27 C29 109.95(19) . . ?
C15 C16 H16 119.6 . . ?
C15 C16 C17 120.80(18) . . ?
C17 C16 H16 119.6 . . ?
C41 C42 H42 119.3 . . ?
C43 C42 C41 121.42(18) . . ?
C43 C42 H42 119.3 . . ?
C14 C13 H13 120.0 . . ?
C12 C13 C14 120.00(17) . . ?
C12 C13 H13 120.0 . . ?
N1 C1 C2 106.54(15) . . ?
N1 C1 C3 109.77(15) . . ?
N1 C1 C4 109.77(17) . . ?
C2 C1 C3 109.78(18) . . ?
C2 C1 C4 110.55(19) . . ?
C4 C1 C3 110.36(19) . . ?
N3 C5 C6 106.50(15) . . ?
N3 C5 C8 107.79(16) . . ?
N3 C5 C7 111.37(17) . . ?
C6 C5 C8 109.41(18) . . ?
C7 C5 C6 111.17(18) . . ?
C7 C5 C8 110.5(2) . . ?
C21 C26 H26 119.4 . . ?
C21 C26 C25 121.29(17) . . ?
C25 C26 H26 119.4 . . ?
C11 C12 H12 120.2 . . ?
C13 C12 C11 119.62(17) . . ?
C13 C12 H12 120.2 . . ?
C23 C24 H24 120.1 . . ?
C23 C24 C25 119.85(17) . . ?
C25 C24 H24 120.1 . . ?
C47 C48 H48 119.5 . . ?
C49 C48 C47 121.0(2) . . ?
C49 C48 H48 119.5 . . ?
C40 C39 H39 119.9 . . ?
C38 C39 C40 120.19(19) . . ?
C38 C39 H39 119.9 . . ?
C46 C45 H45 119.9 . . ?
C44 C45 C46 120.21(18) . . ?
C44 C45 H45 119.9 . . ?
C26 C25 H25 120.1 . . ?
C24 C25 C26 119.80(18) . . ?
C24 C25 H25 120.1 . . ?
C47 C52 H52 119.2 . . ?
C47 C52 C51 121.60(18) . . ?
C51 C52 H52 119.2 . . ?
C20 C19 H19 119.9 . . ?
C18 C19 C20 120.17(19) . . ?
C18 C19 H19 119.9 . . ?
C16 C17 H17 119.7 . . ?
C18 C17 C16 120.55(18) . . ?
C18 C17 H17 119.7 . . ?
C5 C6 H6A 109.5 . . ?
C5 C6 H6B 109.5 . . ?
C5 C6 H6C 109.5 . . ?
H6A C6 H6B 109.5 . . ?
H6A C6 H6C 109.5 . . ?
H6B C6 H6C 109.5 . . ?
C19 C18 H18 120.2 . . ?
C17 C18 C19 119.57(17) . . ?
C17 C18 H18 120.2 . . ?
C49 C50 H50 120.2 . . ?
C51 C50 H50 120.2 . . ?
C51 C50 C49 119.57(19) . . ?
C45 C44 H44 120.2 . . ?
C43 C44 C45 119.52(18) . . ?
C43 C44 H44 120.2 . . ?
C48 C49 H49 119.9 . . ?
C50 C49 C48 120.26(19) . . ?
C50 C49 H49 119.9 . . ?
C39 C38 H38 120.0 . . ?
C39 C38 C37 120.0(2) . . ?
C37 C38 H38 120.0 . . ?
C35 C36 H36 119.4 . . ?
C37 C36 C35 121.1(2) . . ?
C37 C36 H36 119.4 . . ?
C52 C51 H51 120.0 . . ?
C50 C51 C52 119.9(2) . . ?
C50 C51 H51 120.0 . . ?
C27 C30 H30A 109.5 . . ?
C27 C30 H30B 109.5 . . ?
C27 C30 H30C 109.5 . . ?
H30A C30 H30B 109.5 . . ?
H30A C30 H30C 109.5 . . ?
H30B C30 H30C 109.5 . . ?
C42 C43 H43 120.0 . . ?
C44 C43 C42 120.09(18) . . ?
C44 C43 H43 120.0 . . ?
C27 C29 H29A 109.5 . . ?
C27 C29 H29B 109.5 . . ?
C27 C29 H29C 109.5 . . ?
H29A C29 H29B 109.5 . . ?
H29A C29 H29C 109.5 . . ?
H29B C29 H29C 109.5 . . ?
C1 C2 H2A 109.5 . . ?
C1 C2 H2B 109.5 . . ?
C1 C2 H2C 109.5 . . ?
H2A C2 H2B 109.5 . . ?
H2A C2 H2C 109.5 . . ?
H2B C2 H2C 109.5 . . ?
C38 C37 C36 119.8(2) . . ?
C38 C37 H37 120.1 . . ?
C36 C37 H37 120.1 . . ?
C1 C3 H3A 109.5 . . ?
C1 C3 H3B 109.5 . . ?
C1 C3 H3C 109.5 . . ?
H3A C3 H3B 109.5 . . ?
H3A C3 H3C 109.5 . . ?
H3B C3 H3C 109.5 . . ?
C31 C32A H32A 109.5 . . ?
C31 C32A H32B 109.5 . . ?
C31 C32A H32C 109.5 . . ?
H32A C32A H32B 109.5 . . ?
H32A C32A H32C 109.5 . . ?
H32B C32A H32C 109.5 . . ?
C27 C28 H28A 109.5 . . ?
C27 C28 H28B 109.5 . . ?
C27 C28 H28C 109.5 . . ?
H28A C28 H28B 109.5 . . ?
H28A C28 H28C 109.5 . . ?
H28B C28 H28C 109.5 . . ?
C5 C8 H8A 109.5 . . ?
C5 C8 H8B 109.5 . . ?
C5 C8 H8C 109.5 . . ?
H8A C8 H8B 109.5 . . ?
H8A C8 H8C 109.5 . . ?
H8B C8 H8C 109.5 . . ?
C1 C4 H4A 109.5 . . ?
C1 C4 H4B 109.5 . . ?
C1 C4 H4C 109.5 . . ?
H4A C4 H4B 109.5 . . ?
H4A C4 H4C 109.5 . . ?
H4B C4 H4C 109.5 . . ?
C31 C33A H33A 109.5 . . ?
C31 C33A H33B 109.5 . . ?
C31 C33A H33C 109.5 . . ?
H33A C33A H33B 109.5 . . ?
H33A C33A H33C 109.5 . . ?
H33B C33A H33C 109.5 . . ?
C31 C34A H34A 109.5 . . ?
C31 C34A H34B 109.5 . . ?
C31 C34A H34C 109.5 . . ?
H34A C34A H34B 109.5 . . ?
H34A C34A H34C 109.5 . . ?
H34B C34A H34C 109.5 . . ?
C5 C7 H7A 109.5 . . ?
C5 C7 H7B 109.5 . . ?
C5 C7 H7C 109.5 . . ?
H7A C7 H7B 109.5 . . ?
H7A C7 H7C 109.5 . . ?
H7B C7 H7C 109.5 . . ?
C31 C33B H33D 109.5 . . ?
C31 C33B H33E 109.5 . . ?
C31 C33B H33F 109.5 . . ?
H33D C33B H33E 109.5 . . ?
H33D C33B H33F 109.5 . . ?
H33E C33B H33F 109.5 . . ?
C31 C32B H32D 109.5 . . ?
C31 C32B H32E 109.5 . . ?
C31 C32B H32F 109.5 . . ?
H32D C32B H32E 109.5 . . ?
H32D C32B H32F 109.5 . . ?
H32E C32B H32F 109.5 . . ?
C31 C34B H34D 109.5 . . ?
C31 C34B H34E 109.5 . . ?
C31 C34B H34F 109.5 . . ?
H34D C34B H34E 109.5 . . ?
H34D C34B H34F 109.5 . . ?
H34E C34B H34F 109.5 . . ?

loop_
_geom_bond_atom_site_label_1
_geom_bond_atom_site_label_2
_geom_bond_distance
_geom_bond_site_symmetry_2
_geom_bond_publ_flag
Zn2 S2 2.3583(4) 3_756 ?
Zn2 S2 2.3529(4) . ?
Zn2 N6 2.0387(13) . ?
Zn2 N4 2.0573(14) . ?
Zn2 N5 2.4979(14) . ?
Zn1 S1 2.3645(4) 3_666 ?
Zn1 S1 2.3348(4) . ?
Zn1 N3 2.0579(15) . ?
Zn1 N2 2.4938(15) . ?
Zn1 N1 2.0392(14) . ?
S1 Zn1 2.3645(4) 3_666 ?
S1 Si1 2.1355(6) . ?
S2 Zn2 2.3584(4) 3_756 ?
S2 Si2 2.1372(6) . ?
Si1 C15 1.8702(17) . ?
Si1 C9 1.8731(16) . ?
Si1 C21 1.8731(16) . ?
Si2 C47 1.8806(17) . ?
Si2 C41 1.8715(17) . ?
Si2 C35 1.8672(18) . ?
N6 N5 1.300(2) . ?
N6 C31 1.480(2) . ?
N4 N5 1.298(2) . ?
N4 C27 1.479(2) . ?
N3 N2 1.295(2) . ?
N3 C5 1.474(2) . ?
N2 N1 1.301(2) . ?
N1 C1 1.479(2) . ?
C15 C20 1.406(2) . ?
C15 C16 1.393(2) . ?
C9 C10 1.399(2) . ?
C9 C14 1.400(2) . ?
C21 C22 1.400(2) . ?
C21 C26 1.393(2) . ?
C47 C48 1.401(2) . ?
C47 C52 1.388(3) . ?
C41 C46 1.393(2) . ?
C41 C42 1.395(2) . ?
C10 H10 0.9500 . ?
C10 C11 1.388(2) . ?
C11 H11 0.9500 . ?
C11 C12 1.389(3) . ?
C22 H22 0.9500 . ?
C22 C23 1.391(3) . ?
C35 C40 1.390(2) . ?
C35 C36 1.398(3) . ?
C20 H20 0.9500 . ?
C20 C19 1.387(3) . ?
C14 H14 0.9500 . ?
C14 C13 1.391(3) . ?
C46 H46 0.9500 . ?
C46 C45 1.392(3) . ?
C23 H23 0.9500 . ?
C23 C24 1.385(3) . ?
C40 H40 0.9500 . ?
C40 C39 1.391(3) . ?
C31 C32A 1.526(4) . ?
C31 C33A 1.531(3) . ?
C31 C34A 1.519(3) . ?
C31 C33B 1.538(17) . ?
C31 C32B 1.49(2) . ?
C31 C34B 1.52(2) . ?
C27 C30 1.529(3) . ?
C27 C29 1.529(3) . ?
C27 C28 1.520(3) . ?
C16 H16 0.9500 . ?
C16 C17 1.395(3) . ?
C42 H42 0.9500 . ?
C42 C43 1.384(3) . ?
C13 H13 0.9500 . ?
C13 C12 1.388(3) . ?
C1 C2 1.515(3) . ?
C1 C3 1.532(3) . ?
C1 C4 1.524(3) . ?
C5 C6 1.525(3) . ?
C5 C8 1.536(3) . ?
C5 C7 1.514(3) . ?
C26 H26 0.9500 . ?
C26 C25 1.394(3) . ?
C12 H12 0.9500 . ?
C24 H24 0.9500 . ?
C24 C25 1.389(3) . ?
C48 H48 0.9500 . ?
C48 C49 1.389(3) . ?
C39 H39 0.9500 . ?
C39 C38 1.380(4) . ?
C45 H45 0.9500 . ?
C45 C44 1.387(3) . ?
C25 H25 0.9500 . ?
C52 H52 0.9500 . ?
C52 C51 1.391(3) . ?
C19 H19 0.9500 . ?
C19 C18 1.387(3) . ?
C17 H17 0.9500 . ?
C17 C18 1.380(3) . ?
C6 H6A 0.9800 . ?
C6 H6B 0.9800 . ?
C6 H6C 0.9800 . ?
C18 H18 0.9500 . ?
C50 H50 0.9500 . ?
C50 C49 1.384(4) . ?
C50 C51 1.384(3) . ?
C44 H44 0.9500 . ?
C44 C43 1.383(3) . ?
C49 H49 0.9500 . ?
C38 H38 0.9500 . ?
C38 C37 1.381(4) . ?
C36 H36 0.9500 . ?
C36 C37 1.383(3) . ?
C51 H51 0.9500 . ?
C30 H30A 0.9800 . ?
C30 H30B 0.9800 . ?
C30 H30C 0.9800 . ?
C43 H43 0.9500 . ?
C29 H29A 0.9800 . ?
C29 H29B 0.9800 . ?
C29 H29C 0.9800 . ?
C2 H2A 0.9800 . ?
C2 H2B 0.9800 . ?
C2 H2C 0.9800 . ?
C37 H37 0.9500 . ?
C3 H3A 0.9800 . ?
C3 H3B 0.9800 . ?
C3 H3C 0.9800 . ?
C32A H32A 0.9800 . ?
C32A H32B 0.9800 . ?
C32A H32C 0.9800 . ?
C28 H28A 0.9800 . ?
C28 H28B 0.9800 . ?
C28 H28C 0.9800 . ?
C8 H8A 0.9800 . ?
C8 H8B 0.9800 . ?
C8 H8C 0.9800 . ?
C4 H4A 0.9800 . ?
C4 H4B 0.9800 . ?
C4 H4C 0.9800 . ?
C33A H33A 0.9800 . ?
C33A H33B 0.9800 . ?
C33A H33C 0.9800 . ?
C34A H34A 0.9800 . ?
C34A H34B 0.9800 . ?
C34A H34C 0.9800 . ?
C7 H7A 0.9800 . ?
C7 H7B 0.9800 . ?
C7 H7C 0.9800 . ?
C33B H33D 0.9800 . ?
C33B H33E 0.9800 . ?
C33B H33F 0.9800 . ?
C32B H32D 0.9800 . ?
C32B H32E 0.9800 . ?
C32B H32F 0.9800 . ?
C34B H34D 0.9800 . ?
C34B H34E 0.9800 . ?
C34B H34F 0.9800 . ?

loop_
_exptl_oxdiff_crystal_face_indexfrac_h
_exptl_oxdiff_crystal_face_indexfrac_k
_exptl_oxdiff_crystal_face_indexfrac_l
_exptl_oxdiff_crystal_face_x
_exptl_oxdiff_crystal_face_y
_exptl_oxdiff_crystal_face_z
4.9973 -2.0032 -9.9913 0.6110 0.1653 -0.7411
0.0019 11.9873 -3.0097 -0.6631 -0.1967 -0.7265
-4.9967 5.9990 8.9880 -0.8320 -0.2308 0.4989
-3.9969 8.9951 6.9865 -0.9413 -0.2278 0.2119
-9.9914 -3.9920 5.9992 0.0406 -0.6826 0.7040
7.9943 5.9895 -8.0001 -0.0590 0.4247 -0.9300
2.0009 5.9901 -8.9999 0.0379 -0.1450 -0.9686
-6.9909 3.9952 -5.0013 0.0372 -0.8157 -0.5108
-10.9880 1.0004 -1.0012 0.0667 -1.0280 -0.0458
-3.9988 -5.9898 8.9997 -0.0227 -0.0348 0.9820
-5.9959 -9.9874 5.0060 0.4700 -0.3001 0.8431
-3.9944 -6.9957 -6.9891 0.8659 -0.5091 -0.2398
1.0020 2.9927 -9.9964 0.3010 -0.2386 -0.9183
5.9959 9.9874 -5.0060 -0.4700 0.3001 -0.8431
5.9945 9.9895 -0.0092 -0.7264 0.4511 -0.4485
9.9911 5.9909 -4.0025 -0.2793 0.7253 -0.6278
-8.9898 -1.9979 -2.9969 0.3584 -0.8821 -0.0946
-2.0005 -10.9866 6.0067 0.4564 0.0986 0.9359
3.9973 -7.9965 -7.9868 0.9245 0.1888 -0.3317
-1.0008 -11.9871 3.0097 0.6707 0.1067 0.7333
6.9935 -8.9952 -5.9868 0.8673 0.5277 -0.1532
7.9929 -6.9977 -6.9881 0.7748 0.5698 -0.3204
9.9893 1.9969 0.9982 -0.2634 0.9116 -0.0699
7.9923 -7.9959 -4.9884 0.7403 0.6390 -0.1218
4.9935 -10.9899 1.0105 0.6596 0.5770 0.4943
